data_7159216
loop_
_publ_author_name
'Offei, Samuel D.'
'Arman, Hadi D.'
'Yoshimoto, Francis K.'

_publ_section_title
;
 Synthesis of menarandroside A from dehydroepiandrosterone.
;
_journal_issue 15
_journal_name_full 'Organic &amp; biomolecular chemistry'
_journal_page_first 3172
_journal_page_last 3176
_journal_paper_doi 10.1039/d3ob00054k
_journal_volume 21
_journal_year 2023
_chemical_absolute_configuration ad
_chemical_formula_moiety 'C20 H32 O3, H2 O'
_chemical_formula_sum 'C20 H34 O4'
_chemical_formula_weight 338.47
_space_group_crystal_system monoclinic
_space_group_IT_number 5
_space_group_name_Hall 'C 2y'
_space_group_name_H-M_alt 'C 1 2 1'
_atom_sites_solution_hydrogens mixed
_atom_sites_solution_primary dual
_audit_creation_date 2020-08-11
_audit_creation_method
;
Olex2 1.3-ac4
(compiled 2019.10.09 svn.r3662 for Rigaku Oxford Diffraction, GUI svn.r5959)
;
_audit_update_record
;
2020-11-20 deposited with the CCDC.	2023-03-01 downloaded from the CCDC.
;
_cell_angle_alpha 90
_cell_angle_beta 129.016(6)
_cell_angle_gamma 90
_cell_formula_units_Z 4
_cell_length_a 29.0654(11)
_cell_length_b 6.15840(10)
_cell_length_c 13.8163(5)
_cell_measurement_reflns_used 9288
_cell_measurement_temperature 100.00(10)
_cell_measurement_theta_max 73.9270
_cell_measurement_theta_min 3.4630
_cell_volume 1921.50(19)
_computing_cell_refinement 'CrysAlisPro 1.171.40.63a (Rigaku OD, 2019)'
_computing_data_collection 'CrysAlisPro 1.171.40.63a (Rigaku OD, 2019)'
_computing_data_reduction 'CrysAlisPro 1.171.40.63a (Rigaku OD, 2019)'
_computing_molecular_graphics 'Olex2 1.3-ac4 (Dolomanov et al., 2009)'
_computing_publication_material 'Olex2 1.3-ac4 (Dolomanov et al., 2009)'
_computing_structure_refinement 'ShelXL 2018/3 (Sheldrick, 2015)'
_computing_structure_solution 'SHELXT 2018/2 (Sheldrick, 2018)'
_diffrn_ambient_environment N~2~
_diffrn_ambient_temperature 100.00(10)
_diffrn_detector 'Hybrid Pixel Array Detector'
_diffrn_detector_area_resol_mean 10.0000
_diffrn_detector_type HyPix
_diffrn_measured_fraction_theta_full 0.999
_diffrn_measured_fraction_theta_max 0.964
_diffrn_measurement_details
;
List of Runs (angles in degrees, time in seconds):

  # Type    Start    End  Width  t~exp~   \w     \q     \k     \f   Frames
#--------------------------------------------------------------------------
  1  \w     28.00 123.00   0.50    0.63    --   46.87  14.00 -29.00  190
  2  \w     88.00 178.00   0.50    2.53    --  106.69  14.00 -29.00  180
  3  \w     95.00 176.00   0.50    2.53    --  106.69  45.00 150.00  162
  4  \w     92.00 176.00   0.50    2.53    --  106.69  61.00  30.00  168
  5  \w     65.00 101.00   0.50    2.53    --  106.69 -77.00 -30.00   72
  6  \w     34.00  70.00   0.50    2.53    --  106.69 -61.00-120.00   72
  7  \w     34.00  68.00   0.50    2.53    --  106.69 -61.00-150.00   68
  8  \w     36.00  67.00   0.50    2.53    --  106.69 -94.00-150.00   62
  9  \w     34.00  67.00   0.50    2.53    --  106.69 -61.00 -30.00   66
 10  \w     36.00  65.00   0.50    2.53    --  106.69 -61.00   0.00   58
 11  \w     37.00  67.00   0.50    2.53    --  106.69 -61.00  60.00   60
 12  \w     38.00  70.00   0.50    2.53    --  106.69 -61.00  90.00   64
 13  \w     37.00 111.00   0.50    2.53    --  106.69-125.00  90.00  148
 14  \w     32.00 121.00   0.50    0.63    --   46.87  37.00 -30.00  178
 15  \w     33.00 119.00   0.50    0.63    --   46.87  47.00 157.62  172
 16  \w     32.00 120.00   0.50    0.63    --   46.87  52.00  50.40  176
 17  \w     32.00 120.00   0.50    0.63    --   46.87  50.00 120.11  176
 18  \w     32.00 120.00   0.50    0.63    --   46.87  51.00  75.85  176
 19  \w    -27.00  43.00   0.50    0.63    --   46.87 -37.00  60.00  140
 20  \w    -28.00  29.00   0.50    0.63    --   46.87 -14.00 159.00  114
 21  \w    -29.00  29.00   0.50    0.63    --  -46.87  14.00 -29.00  116
 22  \w    -51.00 -16.00   0.50    2.53    --  -88.50  45.00 -30.00   70
 23  \w    -71.00 -15.00   0.50    2.53    --  -88.50  61.00 120.00  112
 24  \w   -110.00 -75.00   0.50    2.53    --  -88.50 -49.00  32.74   70
 25  \w   -105.00 -79.00   0.50    2.53    --  -88.50 -56.00  75.75   52
 26  \w   -100.00 -74.00   0.50    2.53    --  -88.50 -45.00  90.00   52
 27  \w   -123.00 -29.00   0.50    0.63    --  -46.87 -14.00 159.00  188
 28  \w    -48.00 -16.00   0.50    2.53    --  -88.50  45.00-180.00   64
 29  \w   -100.00 -74.00   0.50    2.53    --  -88.50 -55.00 -31.84   52
 30  \w   -120.00 -32.00   0.50    0.63    --  -46.87 -50.00  31.20  176
 31  \w   -119.00 -73.00   0.50    2.53    --  -88.50 -54.00   0.96   92
 32  \w   -140.00-114.00   0.50    2.53    --  -88.50 -45.00  90.00   52
 33  \w   -164.00 -71.00   0.50    2.53    --  -88.50 -14.00 159.00  186
 34  \w   -160.00 -72.00   0.50    2.53    --  -88.50 -54.00  28.03  176
 35  \w   -160.00 -73.00   0.50    2.53    --  -88.50 -52.00 127.27  174
 36  \w   -156.00 -74.00   0.50    2.53    --  -88.50 -49.00 -17.87  164
 37  \w   -120.00 -83.00   0.50    0.63    --  -46.87 -57.00-180.00   74
 38  \w   -160.00 -73.00   0.50    2.53    --  -88.50 -55.00   9.29  174
 39  \w   -160.00 -72.00   0.50    2.53    --  -88.50 -54.00  52.06  176
 40  \w   -160.00 -78.00   0.50    2.53    --  -88.50 -56.00  71.10  164
 41  \w   -160.00 -72.00   0.50    2.53    --  -88.50 -51.00  26.76  176
 42  \w   -161.00 -73.00   0.50    2.53    --  -88.50 -44.00  78.92  176
 43  \w   -160.00 -72.00   0.50    2.53    --  -88.50 -51.00  13.74  176
 44  \w   -160.00 -73.00   0.50    2.53    --  -88.50 -50.00  79.94  174
 45  \w   -160.00 -78.00   0.50    2.53    --  -88.50 -56.00  64.21  164
 46  \w   -160.00 -74.00   0.50    2.53    --  -88.50 -48.00 104.08  172
;
_diffrn_measurement_device 'four-circle diffractometer'
_diffrn_measurement_device_type 'XtaLAB Synergy, Dualflex, HyPix'
_diffrn_measurement_method '\w scans'
_diffrn_orient_matrix_type 'CrysAlisPro convention (1999,Acta A55,543-557)'
_diffrn_orient_matrix_UB_11 -0.0679810000
_diffrn_orient_matrix_UB_12 -0.0200686000
_diffrn_orient_matrix_UB_13 -0.0883962000
_diffrn_orient_matrix_UB_21 -0.0000201000
_diffrn_orient_matrix_UB_22 -0.0444315000
_diffrn_orient_matrix_UB_23 -0.1097952000
_diffrn_orient_matrix_UB_31 0.0056616000
_diffrn_orient_matrix_UB_32 -0.2452981000
_diffrn_orient_matrix_UB_33 0.0271968000
_diffrn_radiation_monochromator mirror
_diffrn_radiation_probe x-ray
_diffrn_radiation_type 'Cu K\a'
_diffrn_radiation_wavelength 1.54184
_diffrn_reflns_av_R_equivalents 0.0233
_diffrn_reflns_av_unetI/netI 0.0160
_diffrn_reflns_Laue_measured_fraction_full 0.999
_diffrn_reflns_Laue_measured_fraction_max 0.964
_diffrn_reflns_limit_h_max 36
_diffrn_reflns_limit_h_min -35
_diffrn_reflns_limit_k_max 6
_diffrn_reflns_limit_k_min -7
_diffrn_reflns_limit_l_max 16
_diffrn_reflns_limit_l_min -17
_diffrn_reflns_number 20437
_diffrn_reflns_point_group_measured_fraction_full 0.957
_diffrn_reflns_point_group_measured_fraction_max 0.895
_diffrn_reflns_theta_full 67.684
_diffrn_reflns_theta_max 76.815
_diffrn_reflns_theta_min 3.461
_diffrn_source 'micro-focus sealed X-ray tube'
_diffrn_source_type 'PhotonJet (Cu) X-ray Source'
_exptl_absorpt_coefficient_mu 0.632
_exptl_absorpt_correction_T_max 1.000
_exptl_absorpt_correction_T_min 0.822
_exptl_absorpt_correction_type gaussian
_exptl_absorpt_process_details
;
CrysAlisPro 1.171.40.63a (Rigaku Oxford Diffraction, 2019)
Numerical absorption correction based on gaussian integration over
			a multifaceted crystal model
Empirical absorption correction using spherical harmonics,
 implemented in SCALE3 ABSPACK scaling algorithm.
;
_exptl_crystal_colour 'clear colourless'
_exptl_crystal_colour_lustre clear
_exptl_crystal_colour_primary colourless
_exptl_crystal_density_diffrn 1.170
_exptl_crystal_description plate
_exptl_crystal_F_000 744
_exptl_crystal_size_max 0.137
_exptl_crystal_size_mid 0.074
_exptl_crystal_size_min 0.03
_refine_diff_density_max 0.130
_refine_diff_density_min -0.139
_refine_diff_density_rms 0.028
_refine_ls_abs_structure_details
;
 Flack x determined using 1302 quotients [(I+)-(I-)]/[(I+)+(I-)]
 (Parsons, Flack and Wagner, Acta Cryst. B69 (2013) 249-259).
;
_refine_ls_abs_structure_Flack 0.12(7)
_refine_ls_extinction_method none
_refine_ls_goodness_of_fit_ref 1.020
_refine_ls_hydrogen_treatment mixed
_refine_ls_matrix_type full
_refine_ls_number_parameters 234
_refine_ls_number_reflns 3630
_refine_ls_number_restraints 1
_refine_ls_restrained_S_all 1.020
_refine_ls_R_factor_all 0.0408
_refine_ls_R_factor_gt 0.0380
_refine_ls_shift/su_max 0.000
_refine_ls_shift/su_mean 0.000
_refine_ls_structure_factor_coef Fsqd
_refine_ls_weighting_details 'w=1/[\s^2^(Fo^2^)+(0.0450P)^2^+0.7500P] where P=(Fo^2^+2Fc^2^)/3'
_refine_ls_weighting_scheme calc
_refine_ls_wR_factor_gt 0.0973
_refine_ls_wR_factor_ref 0.0993
_reflns_Friedel_coverage 0.692
_reflns_Friedel_fraction_full 0.906
_reflns_Friedel_fraction_max 0.811
_reflns_number_gt 3345
_reflns_number_total 3630
_reflns_threshold_expression 'I > 2\s(I)'
_cod_data_source_file d3ob00054k2.cif
_cod_data_source_block hpd197
_cod_depositor_comments 'Adding full bibliography for 7159215--7159218.cif.'
_cod_original_cell_volume 1921.50(16)
_cod_database_code 7159216
_shelx_shelxl_version_number 2018/3
_chemical_oxdiff_formula 'C H O'
_chemical_oxdiff_usercomment 63ag
_shelx_space_group_comment
;
The symmetry employed for this shelxl refinement is uniquely defined
by the following loop, which should always be used as a source of
symmetry information in preference to the above space-group names.
They are only intended as comments.
;
_shelx_estimated_absorpt_t_max 0.981
_shelx_estimated_absorpt_t_min 0.918
_reflns_odcompleteness_completeness 100.00
_reflns_odcompleteness_iscentric 1
_reflns_odcompleteness_theta 66.97
_olex2_refinement_description
;
1. Fixed Uiso
 At 1.2 times of:
  All C(H) groups, All C(H,H) groups
 At 1.5 times of:
  All C(H,H,H) groups, All C(H,H,H,H,H) groups
2.a Ternary CH refined with riding coordinates:
 C5(H5), C12(H12), C7(H7), C13(H13), C1(H1A), C9(H9)
2.b Secondary CH2 refined with riding coordinates:
 C3(H3A,H3B), C6(H6A,H6B), C2(H2A,H2B), C14(H14A,H14B), C17(H17A,H17B),
 C10(H10A,H10B), C11(H11A,H11B), C20(H20A,H20B)
2.c Aromatic/amide H refined with riding coordinates:
 C15(H15)
2.d Idealised Me refined as rotating group:
 C18(H18A,H18B,H18C), C19(H19A,H19B,H19C)
;
_olex2_exptl_crystal_mounting_method 'nylon loop'
_olex2_submission_special_instructions 'No special instructions were received'
_oxdiff_exptl_absorpt_empirical_details
;
Empirical correction (ABSPACK) includes:
- Absorption correction using spherical harmonics
- Frame scaling
;
_oxdiff_exptl_absorpt_empirical_full_max 1.327
_oxdiff_exptl_absorpt_empirical_full_min 0.863

loop_
_space_group_symop_operation_xyz
'x, y, z'
'-x, y, -z'
'x+1/2, y+1/2, z'
'-x+1/2, y+1/2, -z'

loop_
_atom_site_label
_atom_site_type_symbol
_atom_site_fract_x
_atom_site_fract_y
_atom_site_fract_z
_atom_site_U_iso_or_equiv
_atom_site_adp_type
_atom_site_occupancy
_atom_site_site_symmetry_order
_atom_site_calc_flag
_atom_site_refinement_flags_posn
_atom_site_refinement_flags_adp
_atom_site_refinement_flags_occupancy
_atom_site_disorder_assembly
_atom_site_disorder_group
O2 O 0.55675(8) 0.2402(3) 0.48346(16) 0.0566(4) Uani 1 1 d . . . . .
O4 O 0.93605(8) 0.6660(4) 1.31206(17) 0.0622(5) Uani 1 1 d . . . . .
O3 O 0.43726(10) 0.4881(4) 0.18006(19) 0.0765(6) Uani 1 1 d . . . . .
O1 O 0.88127(9) 0.3581(4) 1.1392(2) 0.0957(9) Uani 1 1 d . . . . .
C5 C 0.67782(11) 0.4269(4) 0.6276(2) 0.0492(5) Uani 1 1 d . . . . .
H5 H 0.672406 0.278155 0.644013 0.059 Uiso 1 1 calc R U . . .
C3 C 0.72610(11) 0.4698(4) 0.8538(2) 0.0533(6) Uani 1 1 d . . . . .
H3A H 0.696585 0.568310 0.840702 0.064 Uiso 1 1 calc R U . . .
H3B H 0.711033 0.323308 0.841614 0.064 Uiso 1 1 calc R U . . .
C4 C 0.73309(11) 0.5163(4) 0.7538(3) 0.0528(6) Uani 1 1 d . . . . .
C6 C 0.62042(11) 0.5492(4) 0.5772(2) 0.0521(6) Uani 1 1 d . . . . .
H6A H 0.614992 0.545538 0.639674 0.063 Uiso 1 1 calc R U . . .
H6B H 0.624637 0.700033 0.563767 0.063 Uiso 1 1 calc R U . . .
C12 C 0.62969(13) 0.3188(4) 0.4091(3) 0.0562(6) Uani 1 1 d . . . . .
H12 H 0.623629 0.177151 0.431875 0.067 Uiso 1 1 calc R U . . .
C7 C 0.56551(11) 0.4559(4) 0.4563(2) 0.0530(6) Uani 1 1 d . . . . .
H7 H 0.531204 0.546430 0.426973 0.064 Uiso 1 1 calc R U . . .
C13 C 0.68573(12) 0.4086(4) 0.5276(3) 0.0563(6) Uani 1 1 d . . . . .
H13 H 0.692998 0.553816 0.510725 0.068 Uiso 1 1 calc R U . . .
C2 C 0.78224(12) 0.4919(5) 0.9881(3) 0.0632(7) Uani 1 1 d . . . . .
H2A H 0.795699 0.641438 1.004622 0.076 Uiso 1 1 calc R U . . .
H2B H 0.774052 0.453026 1.043958 0.076 Uiso 1 1 calc R U . . .
C8 C 0.57322(12) 0.4495(4) 0.3556(2) 0.0555(6) Uani 1 1 d . . . . .
C16 C 0.78852(12) 0.3986(4) 0.7905(3) 0.0620(7) Uani 1 1 d . . . . .
C15 C 0.78922(14) 0.2894(5) 0.7084(3) 0.0710(8) Uani 1 1 d . . . . .
H15 H 0.824683 0.223351 0.737933 0.085 Uiso 1 1 calc R U . . .
C1 C 0.82996(12) 0.3457(5) 1.0114(3) 0.0691(8) Uani 1 1 d . . . . .
H1A H 0.815374 0.195835 0.992613 0.083 Uiso 1 1 calc R U . . .
C9 C 0.52729(14) 0.3173(5) 0.2367(2) 0.0631(7) Uani 1 1 d . . . . .
H9 H 0.519538 0.182681 0.262080 0.076 Uiso 1 1 calc R U . . .
C14 C 0.73881(14) 0.2637(5) 0.5747(3) 0.0684(8) Uani 1 1 d . . . . .
H14A H 0.726035 0.113332 0.559047 0.082 Uiso 1 1 calc R U . . .
H14B H 0.752164 0.295579 0.527178 0.082 Uiso 1 1 calc R U . . .
C18 C 0.74179(13) 0.7615(5) 0.7489(3) 0.0657(7) Uani 1 1 d . . . . .
H18A H 0.743974 0.790567 0.683668 0.099 Uiso 1 1 calc R U . . .
H18B H 0.777833 0.807561 0.827273 0.099 Uiso 1 1 calc R U . . .
H18C H 0.708985 0.839327 0.732888 0.099 Uiso 1 1 calc R U . . .
C17 C 0.84303(13) 0.4102(5) 0.9251(4) 0.0802(9) Uani 1 1 d . . . . .
H17A H 0.858540 0.557027 0.944526 0.096 Uiso 1 1 calc R U . . .
H17B H 0.873116 0.314371 0.938745 0.096 Uiso 1 1 calc R U . . .
C19 C 0.57665(15) 0.6838(5) 0.3213(3) 0.0680(7) Uani 1 1 d . . . . .
H19A H 0.611854 0.752457 0.391960 0.102 Uiso 1 1 calc R U . . .
H19B H 0.542525 0.763666 0.297219 0.102 Uiso 1 1 calc R U . . .
H19C H 0.577718 0.681050 0.253220 0.102 Uiso 1 1 calc R U . . .
C10 C 0.56085(16) 0.2564(5) 0.1868(3) 0.0748(8) Uani 1 1 d . . . . .
H10A H 0.551200 0.109170 0.154637 0.090 Uiso 1 1 calc R U . . .
H10B H 0.549882 0.354169 0.120223 0.090 Uiso 1 1 calc R U . . .
C11 C 0.62690(16) 0.2758(5) 0.2961(3) 0.0726(9) Uani 1 1 d . . . . .
H11A H 0.644409 0.394976 0.283410 0.087 Uiso 1 1 calc R U . . .
H11B H 0.647521 0.142670 0.307025 0.087 Uiso 1 1 calc R U . . .
C20 C 0.46852(15) 0.4216(5) 0.1369(3) 0.0721(8) Uani 1 1 d . . . . .
H20A H 0.475034 0.547208 0.104503 0.086 Uiso 1 1 calc R U . . .
H20B H 0.444246 0.319471 0.068912 0.086 Uiso 1 1 calc R U . . .
H3 H 0.4326(17) 0.388(8) 0.219(4) 0.108 Uiso 1 1 d . U . . .
H2 H 0.5144(17) 0.193(7) 0.418(4) 0.108 Uiso 1 1 d . U . . .
H1 H 0.9033(17) 0.243(8) 1.171(4) 0.108 Uiso 1 1 d . U . . .
H4A H 0.9289(16) 0.656(8) 1.373(4) 0.108 Uiso 1 1 d . U . . .
H4B H 0.9145(17) 0.557(8) 1.260(4) 0.108 Uiso 1 1 d . U . . .

loop_
_atom_site_aniso_label
_atom_site_aniso_U_11
_atom_site_aniso_U_22
_atom_site_aniso_U_33
_atom_site_aniso_U_23
_atom_site_aniso_U_13
_atom_site_aniso_U_12
O2 0.0689(10) 0.0567(11) 0.0571(9) 0.0005(8) 0.0459(9) -0.0079(9)
O4 0.0724(11) 0.0658(13) 0.0587(10) -0.0070(9) 0.0462(9) -0.0044(9)
O3 0.0949(14) 0.0709(15) 0.0688(12) 0.0146(10) 0.0541(11) 0.0199(12)
O1 0.0664(13) 0.0653(15) 0.0914(16) -0.0255(12) 0.0190(12) 0.0068(11)
C5 0.0687(14) 0.0309(12) 0.0738(15) 0.0026(10) 0.0572(13) 0.0009(10)
C3 0.0594(13) 0.0388(13) 0.0674(14) -0.0020(11) 0.0427(12) -0.0017(11)
C4 0.0645(14) 0.0316(13) 0.0810(16) 0.0005(10) 0.0548(14) -0.0007(10)
C6 0.0679(14) 0.0419(14) 0.0661(14) -0.0016(11) 0.0516(13) 0.0053(11)
C12 0.0960(18) 0.0307(13) 0.0814(16) 0.0068(11) 0.0748(16) 0.0056(12)
C7 0.0705(14) 0.0430(14) 0.0634(13) 0.0004(11) 0.0506(13) 0.0040(12)
C13 0.0881(17) 0.0327(13) 0.0883(18) 0.0082(11) 0.0749(16) 0.0065(11)
C2 0.0648(14) 0.0409(14) 0.0761(16) -0.0075(12) 0.0405(14) -0.0027(11)
C8 0.0867(17) 0.0384(14) 0.0665(14) 0.0035(11) 0.0603(14) 0.0039(12)
C16 0.0644(15) 0.0374(14) 0.103(2) 0.0024(13) 0.0619(16) -0.0028(11)
C15 0.0820(18) 0.0447(16) 0.127(3) 0.0124(16) 0.085(2) 0.0082(13)
C1 0.0574(14) 0.0435(15) 0.0803(18) -0.0121(13) 0.0308(14) -0.0033(12)
C9 0.104(2) 0.0423(15) 0.0637(15) 0.0065(12) 0.0625(16) 0.0051(14)
C14 0.101(2) 0.0432(15) 0.114(2) 0.0119(15) 0.093(2) 0.0126(15)
C18 0.0821(17) 0.0346(13) 0.0936(19) 0.0018(13) 0.0616(16) -0.0040(13)
C17 0.0630(16) 0.0492(18) 0.131(3) -0.0069(17) 0.0620(19) -0.0054(13)
C19 0.104(2) 0.0399(15) 0.0878(19) 0.0111(13) 0.0737(18) 0.0116(14)
C10 0.133(3) 0.0473(16) 0.0803(19) 0.0053(14) 0.084(2) 0.0088(17)
C11 0.132(3) 0.0431(16) 0.097(2) 0.0086(14) 0.098(2) 0.0122(17)
C20 0.107(2) 0.0568(18) 0.0645(16) 0.0073(13) 0.0596(17) 0.0085(16)

loop_
_atom_type_symbol
_atom_type_description
_atom_type_scat_dispersion_real
_atom_type_scat_dispersion_imag
_atom_type_scat_source
C C 0.0181 0.0091 'International Tables Vol C Tables 4.2.6.8 and 6.1.1.4'
H H 0.0000 0.0000 'International Tables Vol C Tables 4.2.6.8 and 6.1.1.4'
O O 0.0492 0.0322 'International Tables Vol C Tables 4.2.6.8 and 6.1.1.4'

loop_
_exptl_crystal_face_index_h
_exptl_crystal_face_index_k
_exptl_crystal_face_index_l
_exptl_crystal_face_perp_dist
1 -4 0 0.0627
8 -1 -8 0.0318
-8 1 8 0.0412
-17 0 2 0.0037
1 4 -2 0.0598
17 0 -2 0.0207

loop_
_geom_angle_atom_site_label_1
_geom_angle_atom_site_label_2
_geom_angle_atom_site_label_3
_geom_angle
_geom_angle_site_symmetry_1
_geom_angle_site_symmetry_3
_geom_angle_publ_flag
C7 O2 H2 110(2) . . ?
H4A O4 H4B 103(4) . . ?
C20 O3 H3 116(3) . . ?
C1 O1 H1 117(3) . . ?
C4 C5 H5 106.0 . . ?
C6 C5 H5 106.0 . . ?
C6 C5 C4 113.32(19) . . ?
C6 C5 C13 111.2(2) . . ?
C13 C5 H5 106.0 . . ?
C13 C5 C4 113.63(19) . . ?
H3A C3 H3B 107.5 . . ?
C4 C3 H3A 108.4 . . ?
C4 C3 H3B 108.4 . . ?
C2 C3 H3A 108.4 . . ?
C2 C3 H3B 108.4 . . ?
C2 C3 C4 115.5(2) . . ?
C3 C4 C5 108.30(18) . . ?
C16 C4 C5 109.5(2) . . ?
C16 C4 C3 108.6(2) . . ?
C16 C4 C18 108.1(2) . . ?
C18 C4 C5 112.5(2) . . ?
C18 C4 C3 109.8(2) . . ?
C5 C6 H6A 108.8 . . ?
C5 C6 H6B 108.8 . . ?
H6A C6 H6B 107.7 . . ?
C7 C6 C5 113.61(19) . . ?
C7 C6 H6A 108.8 . . ?
C7 C6 H6B 108.8 . . ?
C13 C12 H12 105.5 . . ?
C13 C12 C8 115.2(2) . . ?
C13 C12 C11 119.7(2) . . ?
C8 C12 H12 105.5 . . ?
C11 C12 H12 105.5 . . ?
C11 C12 C8 104.1(2) . . ?
O2 C7 C6 107.23(19) . . ?
O2 C7 H7 109.3 . . ?
O2 C7 C8 111.09(19) . . ?
C6 C7 H7 109.3 . . ?
C6 C7 C8 110.68(19) . . ?
C8 C7 H7 109.3 . . ?
C5 C13 H13 108.8 . . ?
C12 C13 C5 109.30(19) . . ?
C12 C13 H13 108.8 . . ?
C12 C13 C14 111.0(2) . . ?
C14 C13 C5 110.0(2) . . ?
C14 C13 H13 108.8 . . ?
C3 C2 H2A 109.6 . . ?
C3 C2 H2B 109.6 . . ?
H2A C2 H2B 108.2 . . ?
C1 C2 C3 110.1(2) . . ?
C1 C2 H2A 109.6 . . ?
C1 C2 H2B 109.6 . . ?
C12 C8 C7 107.28(19) . . ?
C12 C8 C9 100.5(2) . . ?
C12 C8 C19 112.5(2) . . ?
C7 C8 C9 117.0(2) . . ?
C19 C8 C7 109.1(2) . . ?
C19 C8 C9 110.3(2) . . ?
C15 C16 C4 122.3(3) . . ?
C15 C16 C17 120.6(3) . . ?
C17 C16 C4 117.2(2) . . ?
C16 C15 H15 117.1 . . ?
C16 C15 C14 125.9(3) . . ?
C14 C15 H15 117.1 . . ?
O1 C1 C2 109.7(2) . . ?
O1 C1 H1A 108.6 . . ?
O1 C1 C17 112.1(3) . . ?
C2 C1 H1A 108.6 . . ?
C2 C1 C17 109.2(3) . . ?
C17 C1 H1A 108.6 . . ?
C8 C9 H9 107.7 . . ?
C8 C9 C10 103.6(2) . . ?
C10 C9 H9 107.7 . . ?
C20 C9 C8 118.2(2) . . ?
C20 C9 H9 107.7 . . ?
C20 C9 C10 111.3(2) . . ?
C13 C14 H14A 108.7 . . ?
C13 C14 H14B 108.7 . . ?
C15 C14 C13 114.2(2) . . ?
C15 C14 H14A 108.7 . . ?
C15 C14 H14B 108.7 . . ?
H14A C14 H14B 107.6 . . ?
C4 C18 H18A 109.5 . . ?
C4 C18 H18B 109.5 . . ?
C4 C18 H18C 109.5 . . ?
H18A C18 H18B 109.5 . . ?
H18A C18 H18C 109.5 . . ?
H18B C18 H18C 109.5 . . ?
C16 C17 C1 111.7(2) . . ?
C16 C17 H17A 109.3 . . ?
C16 C17 H17B 109.3 . . ?
C1 C17 H17A 109.3 . . ?
C1 C17 H17B 109.3 . . ?
H17A C17 H17B 107.9 . . ?
C8 C19 H19A 109.5 . . ?
C8 C19 H19B 109.5 . . ?
C8 C19 H19C 109.5 . . ?
H19A C19 H19B 109.5 . . ?
H19A C19 H19C 109.5 . . ?
H19B C19 H19C 109.5 . . ?
C9 C10 H10A 110.3 . . ?
C9 C10 H10B 110.3 . . ?
H10A C10 H10B 108.6 . . ?
C11 C10 C9 106.9(2) . . ?
C11 C10 H10A 110.3 . . ?
C11 C10 H10B 110.3 . . ?
C12 C11 H11A 110.9 . . ?
C12 C11 H11B 110.9 . . ?
C10 C11 C12 104.4(2) . . ?
C10 C11 H11A 110.9 . . ?
C10 C11 H11B 110.9 . . ?
H11A C11 H11B 108.9 . . ?
O3 C20 C9 113.2(2) . . ?
O3 C20 H20A 108.9 . . ?
O3 C20 H20B 108.9 . . ?
C9 C20 H20A 108.9 . . ?
C9 C20 H20B 108.9 . . ?
H20A C20 H20B 107.8 . . ?

loop_
_geom_bond_atom_site_label_1
_geom_bond_atom_site_label_2
_geom_bond_distance
_geom_bond_site_symmetry_2
_geom_bond_publ_flag
O2 C7 1.446(3) . ?
O2 H2 1.01(4) . ?
O4 H4A 0.98(4) . ?
O4 H4B 0.89(5) . ?
O3 C20 1.425(4) . ?
O3 H3 0.88(4) . ?
O1 C1 1.426(3) . ?
O1 H1 0.86(5) . ?
C5 H5 0.9800 . ?
C5 C4 1.548(4) . ?
C5 C6 1.541(3) . ?
C5 C13 1.541(3) . ?
C3 H3A 0.9700 . ?
C3 H3B 0.9700 . ?
C3 C4 1.545(3) . ?
C3 C2 1.520(4) . ?
C4 C16 1.532(4) . ?
C4 C18 1.540(4) . ?
C6 H6A 0.9700 . ?
C6 H6B 0.9700 . ?
C6 C7 1.521(4) . ?
C12 H12 0.9800 . ?
C12 C13 1.511(4) . ?
C12 C8 1.536(4) . ?
C12 C11 1.535(3) . ?
C7 H7 0.9800 . ?
C7 C8 1.542(3) . ?
C13 H13 0.9800 . ?
C13 C14 1.529(4) . ?
C2 H2A 0.9700 . ?
C2 H2B 0.9700 . ?
C2 C1 1.508(4) . ?
C8 C9 1.544(4) . ?
C8 C19 1.542(4) . ?
C16 C15 1.330(4) . ?
C16 C17 1.505(5) . ?
C15 H15 0.9300 . ?
C15 C14 1.476(5) . ?
C1 H1A 0.9800 . ?
C1 C17 1.514(5) . ?
C9 H9 0.9800 . ?
C9 C10 1.554(4) . ?
C9 C20 1.505(4) . ?
C14 H14A 0.9700 . ?
C14 H14B 0.9700 . ?
C18 H18A 0.9600 . ?
C18 H18B 0.9600 . ?
C18 H18C 0.9600 . ?
C17 H17A 0.9700 . ?
C17 H17B 0.9700 . ?
C19 H19A 0.9600 . ?
C19 H19B 0.9600 . ?
C19 H19C 0.9600 . ?
C10 H10A 0.9700 . ?
C10 H10B 0.9700 . ?
C10 C11 1.527(5) . ?
C11 H11A 0.9700 . ?
C11 H11B 0.9700 . ?
C20 H20A 0.9700 . ?
C20 H20B 0.9700 . ?

loop_
_geom_torsion_atom_site_label_1
_geom_torsion_atom_site_label_2
_geom_torsion_atom_site_label_3
_geom_torsion_atom_site_label_4
_geom_torsion
_geom_torsion_site_symmetry_1
_geom_torsion_site_symmetry_2
_geom_torsion_site_symmetry_3
_geom_torsion_site_symmetry_4
_geom_torsion_publ_flag
O2 C7 C8 C12 -63.1(3) . . . . ?
O2 C7 C8 C9 48.8(3) . . . . ?
O2 C7 C8 C19 174.9(2) . . . . ?
O1 C1 C17 C16 -179.5(2) . . . . ?
C5 C4 C16 C15 18.3(3) . . . . ?
C5 C4 C16 C17 -161.4(2) . . . . ?
C5 C6 C7 O2 65.2(2) . . . . ?
C5 C6 C7 C8 -56.1(3) . . . . ?
C5 C13 C14 C15 -37.5(3) . . . . ?
C3 C4 C16 C15 136.4(3) . . . . ?
C3 C4 C16 C17 -43.3(3) . . . . ?
C3 C2 C1 O1 -176.7(3) . . . . ?
C3 C2 C1 C17 60.2(3) . . . . ?
C4 C5 C6 C7 -177.39(19) . . . . ?
C4 C5 C13 C12 179.6(2) . . . . ?
C4 C5 C13 C14 57.5(3) . . . . ?
C4 C3 C2 C1 -56.5(3) . . . . ?
C4 C16 C15 C14 -0.5(4) . . . . ?
C4 C16 C17 C1 51.3(3) . . . . ?
C6 C5 C4 C3 66.7(2) . . . . ?
C6 C5 C4 C16 -175.01(19) . . . . ?
C6 C5 C4 C18 -54.8(3) . . . . ?
C6 C5 C13 C12 -51.1(3) . . . . ?
C6 C5 C13 C14 -173.2(2) . . . . ?
C6 C7 C8 C12 56.0(3) . . . . ?
C6 C7 C8 C9 167.8(2) . . . . ?
C6 C7 C8 C19 -66.1(3) . . . . ?
C12 C13 C14 C15 -158.6(2) . . . . ?
C12 C8 C9 C10 -39.8(2) . . . . ?
C12 C8 C9 C20 -163.4(2) . . . . ?
C7 C8 C9 C10 -155.5(2) . . . . ?
C7 C8 C9 C20 80.9(3) . . . . ?
C13 C5 C4 C3 -165.1(2) . . . . ?
C13 C5 C4 C16 -46.8(3) . . . . ?
C13 C5 C4 C18 73.4(3) . . . . ?
C13 C5 C6 C7 53.2(3) . . . . ?
C13 C12 C8 C7 -59.1(3) . . . . ?
C13 C12 C8 C9 178.12(19) . . . . ?
C13 C12 C8 C19 60.9(3) . . . . ?
C13 C12 C11 C10 -163.0(2) . . . . ?
C2 C3 C4 C5 164.7(2) . . . . ?
C2 C3 C4 C16 45.8(3) . . . . ?
C2 C3 C4 C18 -72.2(3) . . . . ?
C2 C1 C17 C16 -57.8(3) . . . . ?
C8 C12 C13 C5 57.0(3) . . . . ?
C8 C12 C13 C14 178.48(19) . . . . ?
C8 C12 C11 C10 -32.4(3) . . . . ?
C8 C9 C10 C11 20.7(3) . . . . ?
C8 C9 C20 O3 -57.9(4) . . . . ?
C16 C15 C14 C13 10.5(4) . . . . ?
C15 C16 C17 C1 -128.4(3) . . . . ?
C9 C10 C11 C12 7.0(3) . . . . ?
C18 C4 C16 C15 -104.5(3) . . . . ?
C18 C4 C16 C17 75.7(3) . . . . ?
C17 C16 C15 C14 179.3(3) . . . . ?
C19 C8 C9 C10 79.1(3) . . . . ?
C19 C8 C9 C20 -44.6(3) . . . . ?
C10 C9 C20 O3 -177.6(3) . . . . ?
C11 C12 C13 C5 -177.5(2) . . . . ?
C11 C12 C13 C14 -56.1(3) . . . . ?
C11 C12 C8 C7 167.7(2) . . . . ?
C11 C12 C8 C9 45.0(2) . . . . ?
C11 C12 C8 C19 -72.3(3) . . . . ?
C20 C9 C10 C11 148.8(3) . . . . ?

loop_
_exptl_oxdiff_crystal_face_indexfrac_h
_exptl_oxdiff_crystal_face_indexfrac_k
_exptl_oxdiff_crystal_face_indexfrac_l
_exptl_oxdiff_crystal_face_x
_exptl_oxdiff_crystal_face_y
_exptl_oxdiff_crystal_face_z
0.5633 -3.9958 -0.0414 0.0456 0.1821 0.9822
7.8447 -0.9596 -8.4574 0.2336 0.9711 0.0498
-7.8618 0.9078 8.4835 -0.2337 -0.9716 -0.0365
-17.1012 -0.1167 2.1793 0.9723 -0.2337 -0.0089
1.0729 3.9214 -1.6221 -0.0082 0.0038 -1.0000
16.9338 -0.2388 -2.0235 -0.9675 0.2324 0.0994
